data_4126950
loop_
_publ_author_name
'Harada, Jun'
'Yoneyama, Naho'
'Yokokura, Seiya'
'Takahashi, Yukihiro'
'Miura, Atsushi'
'Kitamura, Noboru'
'Inabe, Tamotsu'

_publ_section_title
;
 Ferroelectricity and Piezoelectricity in Free-Standing Polycrystalline
 Films of Plastic Crystals.
;
_journal_name_full 'Journal of the American Chemical Society'
_journal_paper_doi 10.1021/jacs.7b10539
_journal_year 2017
_chemical_formula_moiety '4(Cl1 Fe0.25), 4(C1 N0.25)'
_chemical_formula_sum 'C4 H12 Cl4 Fe N'
_chemical_formula_weight 271.80
_space_group_crystal_system cubic
_space_group_IT_number 221
_space_group_name_Hall '-P 4 2 3'
_space_group_name_H-M_alt 'P m -3 m'
_symmetry_space_group_name_Hall '-P 4 2 3'
_symmetry_space_group_name_H-M 'P m -3 m'
_atom_sites_solution_primary dual
_audit_creation_date 2017-08-10
_audit_creation_method
;
Olex2 1.2
(compiled 2017.07.20 svn.r3457 for OlexSys, GUI svn.r5370)
;
_cell_angle_alpha 90
_cell_angle_beta 90
_cell_angle_gamma 90
_cell_formula_units_Z 1
_cell_length_a 6.81(3)
_cell_length_b 6.81(3)
_cell_length_c 6.81(3)
_cell_measurement_reflns_used 1001
_cell_measurement_temperature 400
_cell_measurement_theta_max 24.866
_cell_measurement_theta_min 2.990
_cell_volume 316(2)
_computing_cell_refinement 'SAINT v8.34A (Bruker, 2013)'
_computing_data_collection 'Bruker APEX2 2014.1-1 (Bruker, 2014)'
_computing_data_reduction 'SAINT v8.34A (Bruker, 2013)'
_computing_molecular_graphics 'Olex2 (Dolomanov et al., 2009)'
_computing_publication_material 'Olex2 (Dolomanov et al., 2009)'
_computing_structure_refinement 'ShelXL (Sheldrick, 2015)'
_computing_structure_solution 'ShelXT (Sheldrick, 2015)'
_diffrn_ambient_temperature 400
_diffrn_detector_area_resol_mean 8.3333
_diffrn_measured_fraction_theta_full 1.000
_diffrn_measured_fraction_theta_max 1.000
_diffrn_measurement_device_type 'Bruker APEX-II CCD'
_diffrn_measurement_method '\f and \w scans'
_diffrn_radiation_type MoK\a
_diffrn_radiation_wavelength 0.71073
_diffrn_reflns_av_R_equivalents 0.0562
_diffrn_reflns_av_unetI/netI 0.0135
_diffrn_reflns_Laue_measured_fraction_full 1.000
_diffrn_reflns_Laue_measured_fraction_max 1.000
_diffrn_reflns_limit_h_max 8
_diffrn_reflns_limit_h_min -8
_diffrn_reflns_limit_k_max 8
_diffrn_reflns_limit_k_min -8
_diffrn_reflns_limit_l_max 8
_diffrn_reflns_limit_l_min -8
_diffrn_reflns_number 3464
_diffrn_reflns_point_group_measured_fraction_full 1.000
_diffrn_reflns_point_group_measured_fraction_max 1.000
_diffrn_reflns_theta_full 25.242
_diffrn_reflns_theta_max 25.272
_diffrn_reflns_theta_min 2.990
_diffrn_source 'rotating-anode X-ray tube'
_diffrn_standards_number 0
_exptl_absorpt_coefficient_mu 1.984
_exptl_absorpt_correction_T_max 0.7240
_exptl_absorpt_correction_T_min 0.4389
_exptl_absorpt_correction_type multi-scan
_exptl_absorpt_process_details
'SADABS-2014/4 (Bruker,2014/4) was used for absorption correction. wR2(int) was 0.1302 before and 0.0750 after correction. The Ratio of minimum to maximum transmission is 0.6062. The \l/2 correction factor is Not present.'
_exptl_crystal_colour yellow
_exptl_crystal_colour_primary yellow
_exptl_crystal_density_diffrn 1.427
_exptl_crystal_description block
_exptl_crystal_F_000 137
_exptl_crystal_size_max 0.25
_exptl_crystal_size_mid 0.188
_exptl_crystal_size_min 0.125
_refine_diff_density_max 0.537
_refine_diff_density_min -0.226
_refine_diff_density_rms 0.157
_refine_ls_extinction_method none
_refine_ls_goodness_of_fit_ref 2.166
_refine_ls_hydrogen_treatment undef
_refine_ls_matrix_type full
_refine_ls_number_parameters 9
_refine_ls_number_reflns 86
_refine_ls_number_restraints 1
_refine_ls_restrained_S_all 2.154
_refine_ls_R_factor_all 0.1905
_refine_ls_R_factor_gt 0.1740
_refine_ls_shift/su_max 0.000
_refine_ls_shift/su_mean 0.000
_refine_ls_structure_factor_coef Fsqd
_refine_ls_weighting_details 'w=1/[\s^2^(Fo^2^)+(0.2000P)^2^] where P=(Fo^2^+2Fc^2^)/3'
_refine_ls_weighting_scheme calc
_refine_ls_wR_factor_gt 0.4640
_refine_ls_wR_factor_ref 0.5132
_reflns_Friedel_coverage 0.000
_reflns_number_gt 57
_reflns_number_total 86
_reflns_threshold_expression 'I > 2\s(I)'
_cod_data_source_file ja7b10539_si_006.cif
_cod_data_source_block TMA_FeCl4_400K
_cod_original_cell_volume 316(4)
_cod_database_code 4126950
_shelxl_version_number 2014/6
_shelx_space_group_comment
;
The symmetry employed for this shelxl refinement is uniquely defined
by the following loop, which should always be used as a source of
symmetry information in preference to the above space-group names.
They are only intended as comments.
;
_shelx_estimated_absorpt_t_max 0.790
_shelx_estimated_absorpt_t_min 0.637
_olex2_refinement_description
;
1. Restrained distances
 N1-C1
 1.46 with sigma of 0.02
2. Others
 Fixed Sof: Cl1(0.08333) C1(0.08333)
;
_olex2_submission_special_instructions 'No special instructions were received'

loop_
_space_group_symop_operation_xyz
'x, y, z'
'-x, -y, z'
'-x, y, -z'
'x, -y, -z'
'z, x, y'
'z, -x, -y'
'-z, -x, y'
'-z, x, -y'
'y, z, x'
'-y, z, -x'
'y, -z, -x'
'-y, -z, x'
'y, x, -z'
'-y, -x, -z'
'y, -x, z'
'-y, x, z'
'x, z, -y'
'-x, z, y'
'-x, -z, -y'
'x, -z, y'
'z, y, -x'
'z, -y, x'
'-z, y, x'
'-z, -y, -x'
'-x, -y, -z'
'x, y, -z'
'x, -y, z'
'-x, y, z'
'-z, -x, -y'
'-z, x, y'
'z, x, -y'
'z, -x, y'
'-y, -z, -x'
'y, -z, x'
'-y, z, x'
'y, z, -x'
'-y, -x, z'
'y, x, z'
'-y, x, -z'
'y, -x, -z'
'-x, -z, y'
'x, -z, -y'
'x, z, y'
'-x, z, -y'
'-z, -y, x'
'-z, y, -x'
'z, -y, -x'
'z, y, x'

loop_
_atom_site_label
_atom_site_type_symbol
_atom_site_fract_x
_atom_site_fract_y
_atom_site_fract_z
_atom_site_U_iso_or_equiv
_atom_site_adp_type
_atom_site_occupancy
_atom_site_site_symmetry_order
_atom_site_calc_flag
_atom_site_refinement_flags_posn
_atom_site_refinement_flags_adp
_atom_site_refinement_flags_occupancy
Fe1 Fe 0.5000 0.5000 0.5000 0.204(7) Uani 1 48 d S T P
Cl1 Cl 0.5000 0.5000 0.175(3) 0.44(3) Uani 0.6666 8 d S T P
N1 N 0.0000 0.0000 0.0000 0.27(4) Uani 1 48 d DS T P
C1 C 0.0000 -0.216(3) 0.0000 0.57(17) Uani 0.6666 8 d DS T P

loop_
_atom_site_aniso_label
_atom_site_aniso_U_11
_atom_site_aniso_U_22
_atom_site_aniso_U_33
_atom_site_aniso_U_23
_atom_site_aniso_U_13
_atom_site_aniso_U_12
Fe1 0.204(7) 0.204(7) 0.204(7) 0.000 0.000 0.000
Cl1 0.55(4) 0.55(4) 0.23(2) 0.000 0.000 0.000
N1 0.27(4) 0.27(4) 0.27(4) 0.000 0.000 0.000
C1 0.7(3) 0.4(2) 0.7(3) 0.000 0.000 0.000

loop_
_atom_type_symbol
_atom_type_description
_atom_type_scat_dispersion_real
_atom_type_scat_dispersion_imag
_atom_type_scat_source
C C 0.0033 0.0016 'International Tables Vol C Tables 4.2.6.8 and 6.1.1.4'
H H 0.0000 0.0000 'International Tables Vol C Tables 4.2.6.8 and 6.1.1.4'
N N 0.0061 0.0033 'International Tables Vol C Tables 4.2.6.8 and 6.1.1.4'
Cl Cl 0.1484 0.1585 'International Tables Vol C Tables 4.2.6.8 and 6.1.1.4'
Fe Fe 0.3463 0.8444 'International Tables Vol C Tables 4.2.6.8 and 6.1.1.4'

loop_
_geom_angle_atom_site_label_1
_geom_angle_atom_site_label_2
_geom_angle_atom_site_label_3
_geom_angle
_geom_angle_site_symmetry_1
_geom_angle_site_symmetry_3
Cl1 Fe1 Cl1 90.0 . 33_666
Cl1 Fe1 Cl1 180.0 5 29_666
Cl1 Fe1 Cl1 90.000(4) 5 9
Cl1 Fe1 Cl1 90.000(4) 25_666 29_666
Cl1 Fe1 Cl1 180.0 33_666 9
Cl1 Fe1 Cl1 90.0 25_666 9
Cl1 Fe1 Cl1 90.000(6) 33_666 29_666
Cl1 Fe1 Cl1 180.0 . 25_666
Cl1 Fe1 Cl1 90.000(2) 33_666 5
Cl1 Fe1 Cl1 90.000(2) . 9
Cl1 Fe1 Cl1 90.000(1) 25_666 5
Cl1 Fe1 Cl1 90.0 33_666 25_666
Cl1 Fe1 Cl1 90.0 . 29_666
Cl1 Fe1 Cl1 90.000(2) 29_666 9
Cl1 Fe1 Cl1 90.000(3) . 5
Fe1 Cl1 Cl1 180.0 . 25_665
C1 N1 C1 180.0 33 9
C1 N1 C1 180.0 5 29
C1 N1 C1 90.0 5 .
C1 N1 C1 90.000(1) 25 29
C1 N1 C1 90.000(1) 9 .
C1 N1 C1 180.0 25 .
C1 N1 C1 90.000(1) 9 29
C1 N1 C1 90.000(1) 33 25
C1 N1 C1 90.000(1) 9 5
C1 N1 C1 90.000(1) 33 .
C1 N1 C1 90.000(1) 25 5
C1 N1 C1 90.000(1) 9 25
C1 N1 C1 90.000(1) 33 29
C1 N1 C1 90.0 29 .
C1 N1 C1 90.000(1) 33 5

loop_
_geom_bond_atom_site_label_1
_geom_bond_atom_site_label_2
_geom_bond_distance
_geom_bond_site_symmetry_2
Fe1 Cl1 2.22(3) .
Fe1 Cl1 2.22(3) 9
Fe1 Cl1 2.22(3) 33_666
Fe1 Cl1 2.22(3) 29_666
Fe1 Cl1 2.22(3) 25_666
Fe1 Cl1 2.22(3) 5
Cl1 Cl1 2.38(5) 25_665
N1 C1 1.47(2) 33
N1 C1 1.47(2) .
N1 C1 1.47(2) 9
N1 C1 1.47(2) 29
N1 C1 1.47(2) 25
N1 C1 1.47(2) 5
